data_7006454
loop_
_publ_author_name
'Liu, C. W.'
'Lobana, Tarlok S.'
'Santra, Bidyut K.'
'Hung, Chiu-Mine'
'Liu, Hong-Yuan'
'Liaw, Ben-Jie'
'Wang, Ju-Chun'

_publ_section_title
;
 Coordination chemistry of Group 12 metals with phosphorodiselenoates:
 syntheses, structures and VT 31P NMR study of monomer-dimer exchange
 equilibrium.
;
_journal_issue 4
_journal_name_full 'Dalton transactions (Cambridge, England : 2003)'
_journal_page_first 560
_journal_page_last 570
_journal_paper_doi 10.1039/b510728h
_journal_year 2006
_chemical_formula_sum 'C24 H60 O13 P6 Se12 Zn4'
_chemical_formula_weight 1951.54
_chemical_name_systematic
;
?
;
_space_group_IT_number 148
_symmetry_cell_setting trigonal
_symmetry_space_group_name_Hall '-R 3'
_symmetry_space_group_name_H-M 'R -3 :H'
_atom_sites_solution_hydrogens geom
_atom_sites_solution_primary direct
_atom_sites_solution_secondary difmap
_audit_creation_method SHELXL-97
_cell_angle_alpha 90.00
_cell_angle_beta 90.00
_cell_angle_gamma 120.00
_cell_formula_units_Z 3
_cell_length_a 21.2128(16)
_cell_length_b 21.2128(16)
_cell_length_c 11.5527(16)
_cell_measurement_reflns_used 777
_cell_measurement_temperature 298(2)
_cell_measurement_theta_max 24.93
_cell_measurement_theta_min 2.83
_cell_volume 4502.0(8)
_computing_cell_refinement 'Bruker SMART'
_computing_data_collection 'Bruker SMART'
_computing_data_reduction 'Bruker SAINT'
_computing_molecular_graphics 'Bruker SHELXTL'
_computing_publication_material 'Bruker SHELXTL'
_computing_structure_refinement 'SHELXL-97 (Sheldrick, 1997)'
_computing_structure_solution 'SHELXS-97 (Sheldrick, 1990)'
_diffrn_ambient_temperature 298(2)
_diffrn_measured_fraction_theta_full 0.955
_diffrn_measured_fraction_theta_max 0.955
_diffrn_measurement_device_type 'CCD area detector'
_diffrn_measurement_method 'phi and omega scans'
_diffrn_radiation_monochromator graphite
_diffrn_radiation_source 'fine-focus sealed tube'
_diffrn_radiation_type MoK\a
_diffrn_radiation_wavelength 0.71073
_diffrn_reflns_av_R_equivalents 0.0281
_diffrn_reflns_av_sigmaI/netI 0.0268
_diffrn_reflns_limit_h_max 25
_diffrn_reflns_limit_h_min -21
_diffrn_reflns_limit_k_max 5
_diffrn_reflns_limit_k_min -25
_diffrn_reflns_limit_l_max 11
_diffrn_reflns_limit_l_min -13
_diffrn_reflns_number 4430
_diffrn_reflns_theta_full 25.02
_diffrn_reflns_theta_max 25.02
_diffrn_reflns_theta_min 2.08
_exptl_absorpt_coefficient_mu 9.060
_exptl_absorpt_correction_T_max 0.9700
_exptl_absorpt_correction_T_min 0.5810
_exptl_absorpt_correction_type empirical
_exptl_crystal_colour white
_exptl_crystal_density_diffrn 2.159
_exptl_crystal_density_meas 0
_exptl_crystal_density_method 'not measured'
_exptl_crystal_description column
_exptl_crystal_F_000 2778
_exptl_crystal_size_max 0.40
_exptl_crystal_size_mid 0.24
_exptl_crystal_size_min 0.20
_refine_diff_density_max 0.834
_refine_diff_density_min -0.634
_refine_diff_density_rms 0.095
_refine_ls_extinction_method none
_refine_ls_goodness_of_fit_ref 1.062
_refine_ls_hydrogen_treatment mixed
_refine_ls_matrix_type full
_refine_ls_number_parameters 96
_refine_ls_number_reflns 1703
_refine_ls_number_restraints 0
_refine_ls_restrained_S_all 1.062
_refine_ls_R_factor_all 0.0561
_refine_ls_R_factor_gt 0.0426
_refine_ls_shift/su_max 0.001
_refine_ls_shift/su_mean 0.000
_refine_ls_structure_factor_coef Fsqd
_refine_ls_weighting_details 'calc w=1/[\s^2^(Fo^2^)+(0.0534P)^2^+27.7327P] where P=(Fo^2^+2Fc^2^)/3'
_refine_ls_weighting_scheme calc
_refine_ls_wR_factor_gt 0.1055
_refine_ls_wR_factor_ref 0.1118
_reflns_number_gt 1361
_reflns_number_total 1703
_reflns_threshold_expression >2sigma(I)
_cod_data_source_file b510728h.txt
_cod_data_source_block 10
_cod_depositor_comments
;
The following automatic conversions were performed:
'_symmetry_cell_setting' value 'Trigonal' changed to 'trigonal' according
to '/home/saulius/struct/CIF-dictionaries/cif_core.dic' dictionary named
'cif_core.dic' version 2.4.1 from 2010-06-29.

Automatic conversion script
Id: cif_fix_enum 1527 2010-12-29 10:47:43Z saulius 
;
_cod_original_sg_symbol_H-M R-3
_cod_database_code 7006454

loop_
_symmetry_equiv_pos_as_xyz
'x, y, z'
'-y, x-y, z'
'-x+y, -x, z'
'x+2/3, y+1/3, z+1/3'
'-y+2/3, x-y+1/3, z+1/3'
'-x+y+2/3, -x+1/3, z+1/3'
'x+1/3, y+2/3, z+2/3'
'-y+1/3, x-y+2/3, z+2/3'
'-x+y+1/3, -x+2/3, z+2/3'
'-x, -y, -z'
'y, -x+y, -z'
'x-y, x, -z'
'-x+2/3, -y+1/3, -z+1/3'
'y+2/3, -x+y+1/3, -z+1/3'
'x-y+2/3, x+1/3, -z+1/3'
'-x+1/3, -y+2/3, -z+2/3'
'y+1/3, -x+y+2/3, -z+2/3'
'x-y+1/3, x+2/3, -z+2/3'

loop_
_atom_site_label
_atom_site_type_symbol
_atom_site_fract_x
_atom_site_fract_y
_atom_site_fract_z
_atom_site_U_iso_or_equiv
_atom_site_adp_type
_atom_site_occupancy
_atom_site_symmetry_multiplicity
_atom_site_calc_flag
_atom_site_refinement_flags
_atom_site_disorder_assembly
_atom_site_disorder_group
Se1 Se 0.73933(4) 0.28354(4) 0.08113(7) 0.0688(3) Uani 1 1 d . . .
Se2 Se 0.86432(3) 0.43643(4) 0.26167(7) 0.0698(3) Uani 1 1 d . . .
O3 O 0.6667 0.3333 0.3333 0.0350(18) Uani 1 6 d S . .
Zn1 Zn 0.6667 0.3333 0.1595(2) 0.0455(5) Uani 0.50 3 d SP . .
Zn2 Zn 0.68282(6) 0.25451(6) 0.27877(12) 0.0441(3) Uani 0.50 1 d P . .
P1 P 0.84880(9) 0.36091(10) 0.12794(17) 0.0651(5) Uani 1 1 d . . .
O1 O 0.8942(3) 0.3985(3) 0.0176(5) 0.0947(17) Uani 1 1 d . . .
O2 O 0.8912(4) 0.3221(4) 0.1743(7) 0.131(3) Uani 1 1 d . . .
C1 C 0.8756(6) 0.4393(6) -0.0588(11) 0.125(4) Uani 1 1 d . . .
H1A H 0.8285 0.4070 -0.0931 0.150 Uiso 1 1 calc R . .
H1B H 0.8713 0.4758 -0.0145 0.150 Uiso 1 1 calc R . .
C2 C 0.9272(6) 0.4742(8) -0.1483(9) 0.163(6) Uani 1 1 d . . .
H2A H 0.9113 0.4999 -0.1979 0.245 Uiso 1 1 calc R . .
H2B H 0.9318 0.4384 -0.1927 0.245 Uiso 1 1 calc R . .
H2C H 0.9735 0.5080 -0.1151 0.245 Uiso 1 1 calc R . .
C3 C 0.9056(9) 0.2771(9) 0.1358(14) 0.183(7) Uani 1 1 d . . .
H3A H 0.9246 0.2929 0.0584 0.219 Uiso 1 1 calc R . .
H3B H 0.8597 0.2320 0.1274 0.219 Uiso 1 1 calc R . .
C4 C 0.9540(7) 0.2600(7) 0.1935(12) 0.158(5) Uani 1 1 d . . .
H4A H 0.9559 0.2214 0.1529 0.236 Uiso 1 1 calc R . .
H4B H 0.9373 0.2447 0.2712 0.236 Uiso 1 1 calc R . .
H4C H 1.0018 0.3022 0.1954 0.236 Uiso 1 1 calc R . .

loop_
_atom_site_aniso_label
_atom_site_aniso_U_11
_atom_site_aniso_U_22
_atom_site_aniso_U_33
_atom_site_aniso_U_23
_atom_site_aniso_U_13
_atom_site_aniso_U_12
Se1 0.0612(4) 0.0691(4) 0.0729(5) -0.0108(3) 0.0106(3) 0.0303(3)
Se2 0.0442(4) 0.0733(5) 0.0803(6) -0.0032(4) 0.0075(3) 0.0207(3)
O3 0.031(2) 0.031(2) 0.042(5) 0.000 0.000 0.0157(12)
Zn1 0.0461(7) 0.0461(7) 0.0442(13) 0.000 0.000 0.0231(4)
Zn2 0.0441(7) 0.0382(6) 0.0529(8) -0.0020(5) 0.0003(6) 0.0229(5)
P1 0.0526(9) 0.0758(11) 0.0727(12) 0.0096(9) 0.0191(8) 0.0364(9)
O1 0.076(3) 0.112(4) 0.084(4) 0.017(3) 0.026(3) 0.038(3)
O2 0.125(5) 0.154(6) 0.173(7) 0.039(5) 0.037(5) 0.113(5)
C1 0.110(7) 0.130(9) 0.157(10) 0.065(8) 0.041(7) 0.076(7)
C2 0.083(7) 0.241(15) 0.100(8) 0.072(9) 0.017(6) 0.032(8)
C3 0.217(16) 0.214(15) 0.208(16) 0.063(12) 0.063(13) 0.176(14)
C4 0.169(11) 0.171(12) 0.210(13) -0.044(10) -0.053(10) 0.143(11)

loop_
_atom_type_symbol
_atom_type_description
_atom_type_scat_dispersion_real
_atom_type_scat_dispersion_imag
_atom_type_scat_source
C C 0.0033 0.0016 'International Tables Vol C Tables 4.2.6.8 and 6.1.1.4'
H H 0.0000 0.0000 'International Tables Vol C Tables 4.2.6.8 and 6.1.1.4'
O O 0.0106 0.0060 'International Tables Vol C Tables 4.2.6.8 and 6.1.1.4'
P P 0.1023 0.0942 'International Tables Vol C Tables 4.2.6.8 and 6.1.1.4'
Zn Zn 0.2839 1.4301 'International Tables Vol C Tables 4.2.6.8 and 6.1.1.4'
Se Se -0.0929 2.2259 'International Tables Vol C Tables 4.2.6.8 and 6.1.1.4'

loop_
_geom_angle_atom_site_label_1
_geom_angle_atom_site_label_2
_geom_angle_atom_site_label_3
_geom_angle
_geom_angle_site_symmetry_1
_geom_angle_site_symmetry_3
_geom_angle_publ_flag
P1 Se1 Zn1 104.66(6) . . ?
P1 Se1 Zn2 99.24(6) . . ?
Zn1 Se1 Zn2 55.96(5) . . ?
P1 Se2 Zn2 103.85(6) . 2_655 ?
P1 Se2 Zn2 96.79(6) . 18_545 ?
Zn2 Se2 Zn2 54.16(5) 2_655 18_545 ?
Zn2 O3 Zn2 180.00(7) 16_655 . ?
Zn2 O3 Zn2 69.72(4) 16_655 2_655 ?
Zn2 O3 Zn2 110.27(4) . 2_655 ?
Zn2 O3 Zn2 110.28(4) 16_655 17 ?
Zn2 O3 Zn2 69.72(4) . 17 ?
Zn2 O3 Zn2 180.0 2_655 17 ?
Zn2 O3 Zn2 69.73(4) 16_655 3_665 ?
Zn2 O3 Zn2 110.27(4) . 3_665 ?
Zn2 O3 Zn2 110.27(4) 2_655 3_665 ?
Zn2 O3 Zn2 69.73(4) 17 3_665 ?
Zn2 O3 Zn2 110.28(4) 16_655 18_545 ?
Zn2 O3 Zn2 69.72(4) . 18_545 ?
Zn2 O3 Zn2 69.73(4) 2_655 18_545 ?
Zn2 O3 Zn2 110.27(4) 17 18_545 ?
Zn2 O3 Zn2 180.0 3_665 18_545 ?
Zn2 O3 Zn1 71.35(4) 16_655 16_655 ?
Zn2 O3 Zn1 108.65(4) . 16_655 ?
Zn2 O3 Zn1 108.66(4) 2_655 16_655 ?
Zn2 O3 Zn1 71.35(4) 17 16_655 ?
Zn2 O3 Zn1 108.66(4) 3_665 16_655 ?
Zn2 O3 Zn1 71.34(4) 18_545 16_655 ?
Zn2 O3 Zn1 108.66(4) 16_655 . ?
Zn2 O3 Zn1 71.34(4) . . ?
Zn2 O3 Zn1 71.34(4) 2_655 . ?
Zn2 O3 Zn1 108.65(4) 17 . ?
Zn2 O3 Zn1 71.34(4) 3_665 . ?
Zn2 O3 Zn1 108.65(4) 18_545 . ?
Zn1 O3 Zn1 180.0 16_655 . ?
O3 Zn1 Zn2 53.57(5) . . ?
O3 Zn1 Zn2 53.57(5) . 2_655 ?
Zn2 Zn1 Zn2 88.33(8) . 2_655 ?
O3 Zn1 Zn2 53.57(5) . 3_665 ?
Zn2 Zn1 Zn2 88.33(8) . 3_665 ?
Zn2 Zn1 Zn2 88.33(8) 2_655 3_665 ?
O3 Zn1 Se1 111.80(5) . . ?
Zn2 Zn1 Se1 63.58(4) . . ?
Zn2 Zn1 Se1 105.04(4) 2_655 . ?
Zn2 Zn1 Se1 147.90(5) 3_665 . ?
O3 Zn1 Se1 111.80(5) . 3_665 ?
Zn2 Zn1 Se1 105.04(4) . 3_665 ?
Zn2 Zn1 Se1 147.90(5) 2_655 3_665 ?
Zn2 Zn1 Se1 63.58(4) 3_665 3_665 ?
Se1 Zn1 Se1 107.05(6) . 3_665 ?
O3 Zn1 Se1 111.80(5) . 2_655 ?
Zn2 Zn1 Se1 147.90(5) . 2_655 ?
Zn2 Zn1 Se1 63.58(4) 2_655 2_655 ?
Zn2 Zn1 Se1 105.04(4) 3_665 2_655 ?
Se1 Zn1 Se1 107.05(6) . 2_655 ?
Se1 Zn1 Se1 107.05(6) 3_665 2_655 ?
O3 Zn2 Zn2 55.139(19) . 17 ?
O3 Zn2 Zn2 55.140(19) . 18_545 ?
Zn2 Zn2 Zn2 91.74(8) 17 18_545 ?
O3 Zn2 Zn1 55.09(5) . . ?
Zn2 Zn2 Zn1 89.94(5) 17 . ?
Zn2 Zn2 Zn1 89.94(5) 18_545 . ?
O3 Zn2 Se2 114.54(6) . 3_665 ?
Zn2 Zn2 Se2 64.14(5) 17 3_665 ?
Zn2 Zn2 Se2 150.14(9) 18_545 3_665 ?
Zn1 Zn2 Se2 106.43(5) . 3_665 ?
O3 Zn2 Se2 112.30(6) . 17 ?
Zn2 Zn2 Se2 108.45(9) 17 17 ?
Zn2 Zn2 Se2 61.71(6) 18_545 17 ?
Zn1 Zn2 Se2 145.78(6) . 17 ?
Se2 Zn2 Se2 107.55(5) 3_665 17 ?
O3 Zn2 Se1 110.33(6) . . ?
Zn2 Zn2 Se1 145.90(8) 17 . ?
Zn2 Zn2 Se1 103.88(6) 18_545 . ?
Zn1 Zn2 Se1 60.47(5) . . ?
Se2 Zn2 Se1 105.91(5) 3_665 . ?
Se2 Zn2 Se1 105.65(5) 17 . ?
O1 P1 O2 100.2(4) . . ?
O1 P1 Se2 112.7(2) . . ?
O2 P1 Se2 103.4(3) . . ?
O1 P1 Se1 110.0(2) . . ?
O2 P1 Se1 111.6(3) . . ?
Se2 P1 Se1 117.47(8) . . ?
C1 O1 P1 122.1(6) . . ?
C3 O2 P1 135.3(11) . . ?
C2 C1 O1 113.2(9) . . ?
O2 C3 C4 121.7(16) . . ?

loop_
_geom_bond_atom_site_label_1
_geom_bond_atom_site_label_2
_geom_bond_distance
_geom_bond_site_symmetry_2
_geom_bond_publ_flag
Se1 P1 2.137(2) . ?
Se1 Zn1 2.4369(11) . ?
Se1 Zn2 2.5083(15) . ?
Se2 P1 2.129(2) . ?
Se2 Zn2 2.4473(14) 2_655 ?
Se2 Zn2 2.5009(14) 18_545 ?
O3 Zn2 1.9706(12) 16_655 ?
O3 Zn2 1.9707(12) . ?
O3 Zn2 1.9707(12) 2_655 ?
O3 Zn2 1.9707(12) 17 ?
O3 Zn2 1.9707(12) 3_665 ?
O3 Zn2 1.9708(12) 18_545 ?
O3 Zn1 2.009(2) 16_655 ?
O3 Zn1 2.009(2) . ?
Zn1 Zn2 2.3208(18) . ?
Zn1 Zn2 2.3208(18) 2_655 ?
Zn1 Zn2 2.3208(18) 3_665 ?
Zn1 Se1 2.4369(11) 3_665 ?
Zn1 Se1 2.4369(11) 2_655 ?
Zn2 Zn2 2.2529(18) 17 ?
Zn2 Zn2 2.2529(18) 18_545 ?
Zn2 Se2 2.4473(14) 3_665 ?
Zn2 Se2 2.5010(14) 17 ?
P1 O1 1.556(5) . ?
P1 O2 1.587(6) . ?
O1 C1 1.422(10) . ?
O2 C3 1.220(14) . ?
C1 C2 1.416(13) . ?
C3 C4 1.417(16) . ?
